data_4103375
loop_
_publ_author_name
'Anil Kumar'
'Israel Goldberg'
'Mark Botoshansky'
'Yekaterina Buchman'
'Zeev Gross'

_publ_section_title
;
 Oxygen Atom Transfer Reactions from Isolated (Oxo)manganese(V) Corroles
 to Sulfides
;
_journal_name_full 'Journal of the American Chemical Society'
_journal_page_first 15233
_journal_page_last 15245
_journal_paper_doi 10.1021/ja1050296
_journal_volume 132
_journal_year 2010
_chemical_formula_moiety 'C38 H18 F10 N4 O'
_chemical_formula_sum 'C38 H18 F10 N4 O'
_chemical_formula_weight 736.56
_chemical_name_systematic
; 
 ? 
;
_space_group_IT_number 2
_symmetry_cell_setting triclinic
_symmetry_space_group_name_Hall '-P 1'
_symmetry_space_group_name_H-M 'P -1'
_atom_sites_solution_hydrogens geom
_atom_sites_solution_primary direct
_atom_sites_solution_secondary difmap
_audit_creation_method SHELXL-97
_cell_angle_alpha 67.4337(6)
_cell_angle_beta 64.9752(6)
_cell_angle_gamma 75.2821(6)
_cell_formula_units_Z 4
_cell_length_a 15.4003(3)
_cell_length_b 16.0686(2)
_cell_length_c 16.5517(3)
_cell_measurement_reflns_used 12625
_cell_measurement_temperature 110(2)
_cell_measurement_theta_max 27.84
_cell_measurement_theta_min 2.50
_cell_volume 3406.59(10)
_computing_cell_refinement Denzo
_computing_data_collection 'Collect, Nonius B.V.'
_computing_data_reduction 'Denzo & Scalepack'
_computing_structure_refinement 'SHELXL-97 (Sheldrick, 1997)'
_computing_structure_solution SIR-97
_diffrn_ambient_temperature 110(2)
_diffrn_detector_area_resol_mean 12.8
_diffrn_measured_fraction_theta_full 0.984
_diffrn_measured_fraction_theta_max 0.984
_diffrn_measurement_device_type 'Nonius KappaCCD'
_diffrn_measurement_method '1 deg. \f and \w scans'
_diffrn_radiation_monochromator graphite
_diffrn_radiation_source 'fine-focus sealed tube'
_diffrn_radiation_type MoK\a
_diffrn_radiation_wavelength 0.71073
_diffrn_reflns_av_R_equivalents 0.0550
_diffrn_reflns_av_sigmaI/netI 0.0891
_diffrn_reflns_limit_h_max 20
_diffrn_reflns_limit_h_min 0
_diffrn_reflns_limit_k_max 20
_diffrn_reflns_limit_k_min -20
_diffrn_reflns_limit_l_max 21
_diffrn_reflns_limit_l_min -19
_diffrn_reflns_number 38325
_diffrn_reflns_theta_full 27.84
_diffrn_reflns_theta_max 27.84
_diffrn_reflns_theta_min 2.50
_diffrn_standards_number 0
_exptl_absorpt_coefficient_mu 0.126
_exptl_absorpt_correction_type none
_exptl_crystal_colour red
_exptl_crystal_density_diffrn 1.436
_exptl_crystal_density_method 'not measured'
_exptl_crystal_description prism
_exptl_crystal_F_000 1488
_exptl_crystal_size_max 0.40
_exptl_crystal_size_mid 0.25
_exptl_crystal_size_min 0.20
_platon_squeeze_details
;
;
_refine_diff_density_max 0.386
_refine_diff_density_min -0.395
_refine_diff_density_rms 0.062
_refine_ls_extinction_method none
_refine_ls_goodness_of_fit_ref 0.914
_refine_ls_hydrogen_treatment constr
_refine_ls_matrix_type full
_refine_ls_number_parameters 957
_refine_ls_number_reflns 15948
_refine_ls_number_restraints 0
_refine_ls_restrained_S_all 0.914
_refine_ls_R_factor_all 0.1227
_refine_ls_R_factor_gt 0.0580
_refine_ls_shift/su_max 0.001
_refine_ls_shift/su_mean 0.000
_refine_ls_structure_factor_coef Fsqd
_refine_ls_weighting_details 'calc w=1/[\s^2^(Fo^2^)+(0.0928P)^2^+0.0000P] where P=(Fo^2^+2Fc^2^)/3'
_refine_ls_weighting_scheme calc
_refine_ls_wR_factor_gt 0.1414
_refine_ls_wR_factor_ref 0.1621
_reflns_number_gt 8352
_reflns_number_total 15948
_reflns_threshold_expression >2sigma(I)
_cod_data_source_file ja1050296_si_002_1.cif
_cod_data_source_block 2
_cod_database_code 4103375

loop_
_symmetry_equiv_pos_as_xyz
'x, y, z'
'-x, -y, -z'

loop_
_atom_site_label
_atom_site_type_symbol
_atom_site_fract_x
_atom_site_fract_y
_atom_site_fract_z
_atom_site_U_iso_or_equiv
_atom_site_adp_type
_atom_site_occupancy
_atom_site_symmetry_multiplicity
_atom_site_calc_flag
_atom_site_refinement_flags
C1 C 0.49227(17) 0.44365(14) 0.84234(17) 0.0307(5) Uani 1 1 d .
C2 C 0.55022(17) 0.46449(14) 0.87970(17) 0.0322(5) Uani 1 1 d .
H2 H 0.5365 0.5128 0.9045 0.039 Uiso 1 1 calc R
C3 C 0.62859(18) 0.40134(15) 0.87255(18) 0.0332(5) Uani 1 1 d .
H3 H 0.6809 0.3978 0.8902 0.040 Uiso 1 1 calc R
C4 C 0.61707(16) 0.34067(14) 0.83287(17) 0.0300(5) Uani 1 1 d .
C5 C 0.66804(16) 0.25688(15) 0.82356(17) 0.0307(5) Uani 1 1 d .
C6 C 0.63821(16) 0.20017(14) 0.79543(17) 0.0292(5) Uani 1 1 d .
C7 C 0.68226(17) 0.11547(15) 0.78062(17) 0.0320(5) Uani 1 1 d .
H7 H 0.7408 0.0840 0.7886 0.038 Uiso 1 1 calc R
C8 C 0.62630(16) 0.08718(15) 0.75318(17) 0.0318(5) Uani 1 1 d .
H8 H 0.6391 0.0323 0.7390 0.038 Uiso 1 1 calc R
C9 C 0.54476(16) 0.15362(14) 0.74921(16) 0.0283(5) Uani 1 1 d .
C10 C 0.46800(16) 0.15061(14) 0.72527(16) 0.0275(5) Uani 1 1 d .
C11 C 0.38174(16) 0.20947(14) 0.73560(16) 0.0265(5) Uani 1 1 d .
C12 C 0.30650(16) 0.21565(14) 0.70488(17) 0.0304(5) Uani 1 1 d .
H12 H 0.3051 0.1787 0.6724 0.036 Uiso 1 1 calc R
C13 C 0.23623(17) 0.28308(14) 0.72923(17) 0.0310(5) Uani 1 1 d .
H13 H 0.1780 0.3000 0.7173 0.037 Uiso 1 1 calc R
C14 C 0.26538(16) 0.32340(14) 0.77531(16) 0.0276(5) Uani 1 1 d .
C15 C 0.22106(16) 0.39954(14) 0.80516(16) 0.0279(5) Uani 1 1 d .
C16 C 0.26906(16) 0.44841(14) 0.82619(16) 0.0289(5) Uani 1 1 d .
C17 C 0.23672(17) 0.51035(14) 0.87813(18) 0.0320(5) Uani 1 1 d .
H17 H 0.1721 0.5362 0.9023 0.038 Uiso 1 1 calc R
C18 C 0.31581(17) 0.52663(14) 0.88745(18) 0.0334(6) Uani 1 1 d .
H18 H 0.3148 0.5653 0.9193 0.040 Uiso 1 1 calc R
C19 C 0.39773(16) 0.47577(14) 0.84148(17) 0.0292(5) Uani 1 1 d .
N21 N 0.53503(13) 0.37056(12) 0.81275(14) 0.0310(5) Uani 1 1 d .
N22 N 0.55555(13) 0.22036(12) 0.77598(14) 0.0297(4) Uani 1 1 d .
H22 H 0.5198 0.2757 0.7790 0.036 Uiso 1 1 d R
N23 N 0.35555(13) 0.27729(11) 0.77757(14) 0.0277(4) Uani 1 1 d .
H23 H 0.3620 0.2680 0.8350 0.033 Uiso 1 1 d R
N24 N 0.36644(13) 0.43326(12) 0.80286(14) 0.0301(4) Uani 1 1 d .
H24 H 0.4059 0.3939 0.7691 0.036 Uiso 1 1 d R
C25 C 0.75534(17) 0.22424(15) 0.84952(18) 0.0320(6) Uani 1 1 d .
C26 C 0.75765(17) 0.14963(15) 0.92695(18) 0.0348(6) Uani 1 1 d .
C27 C 0.8366(2) 0.12129(17) 0.95384(19) 0.0409(6) Uani 1 1 d .
C28 C 0.91627(19) 0.16794(19) 0.9033(2) 0.0450(7) Uani 1 1 d .
C29 C 0.91772(18) 0.24123(19) 0.8253(2) 0.0430(7) Uani 1 1 d .
C30 C 0.83773(18) 0.26823(17) 0.79933(19) 0.0370(6) Uani 1 1 d .
C31 C 0.47800(16) 0.07568(14) 0.68770(16) 0.0271(5) Uani 1 1 d .
C32 C 0.40674(17) 0.01774(14) 0.72662(17) 0.0291(5) Uani 1 1 d .
H32 H 0.3497 0.0262 0.7776 0.035 Uiso 1 1 calc R
C33 C 0.41778(17) -0.05164(14) 0.69226(17) 0.0302(5) Uani 1 1 d .
H33 H 0.3677 -0.0894 0.7187 0.036 Uiso 1 1 calc R
C34 C 0.50163(17) -0.06676(14) 0.61920(17) 0.0298(5) Uani 1 1 d .
C35 C 0.57334(17) -0.00949(14) 0.57819(17) 0.0311(5) Uani 1 1 d .
H35 H 0.6304 -0.0185 0.5275 0.037 Uiso 1 1 calc R
C36 C 0.56037(17) 0.06127(15) 0.61240(17) 0.0327(5) Uani 1 1 d .
H36 H 0.6090 0.1010 0.5837 0.039 Uiso 1 1 calc R
O37 O 0.50640(12) -0.13905(10) 0.59151(12) 0.0347(4) Uani 1 1 d .
C38 C 0.59378(18) -0.15915(16) 0.51963(18) 0.0383(6) Uani 1 1 d .
H38A H 0.6058 -0.1062 0.4629 0.057 Uiso 1 1 calc R
H38B H 0.5877 -0.2107 0.5053 0.057 Uiso 1 1 calc R
H38C H 0.6476 -0.1743 0.5415 0.057 Uiso 1 1 calc R
C39 C 0.11899(16) 0.43191(14) 0.81627(17) 0.0290(5) Uani 1 1 d .
C40 C 0.09120(18) 0.51831(16) 0.76464(18) 0.0357(6) Uani 1 1 d .
C41 C -0.0042(2) 0.55254(17) 0.7794(2) 0.0432(7) Uani 1 1 d .
C42 C -0.07555(19) 0.4993(2) 0.8467(2) 0.0492(7) Uani 1 1 d .
C43 C -0.05158(19) 0.41326(19) 0.8977(2) 0.0468(7) Uani 1 1 d .
C44 C 0.04445(18) 0.38072(16) 0.88209(19) 0.0383(6) Uani 1 1 d .
F1 F 0.67982(10) 0.10380(9) 0.98074(10) 0.0419(4) Uani 1 1 d .
F2 F 0.83483(13) 0.04931(10) 1.03087(13) 0.0585(5) Uani 1 1 d .
F3 F 0.99244(12) 0.14175(12) 0.93006(14) 0.0655(5) Uani 1 1 d .
F4 F 0.99581(11) 0.28614(12) 0.77430(13) 0.0615(5) Uani 1 1 d .
F5 F 0.84215(11) 0.34089(10) 0.72248(11) 0.0497(4) Uani 1 1 d .
F6 F 0.15903(11) 0.57096(9) 0.69691(11) 0.0496(4) Uani 1 1 d .
F7 F -0.02751(13) 0.63635(11) 0.72918(13) 0.0692(5) Uani 1 1 d .
F8 F -0.16851(11) 0.53035(13) 0.86181(15) 0.0714(6) Uani 1 1 d .
F9 F -0.12084(12) 0.36090(12) 0.96310(15) 0.0742(6) Uani 1 1 d .
F10 F 0.06445(12) 0.29652(9) 0.93455(12) 0.0570(5) Uani 1 1 d .
C1' C 0.63383(17) 0.31897(14) 0.43907(18) 0.0314(5) Uani 1 1 d .
C2' C 0.70794(17) 0.26397(15) 0.47140(19) 0.0351(6) Uani 1 1 d .
H2' H 0.7120 0.2537 0.5302 0.042 Uiso 1 1 calc R
C3' C 0.77324(17) 0.22790(15) 0.40158(19) 0.0362(6) Uani 1 1 d .
H3' H 0.8308 0.1894 0.4040 0.043 Uiso 1 1 calc R
C4' C 0.74032(16) 0.25780(14) 0.32619(18) 0.0312(5) Uani 1 1 d .
C5' C 0.76765(16) 0.23441(14) 0.24375(18) 0.0324(6) Uani 1 1 d .
C6' C 0.70326(16) 0.24692(14) 0.19993(17) 0.0301(5) Uani 1 1 d .
C7' C 0.72067(17) 0.23919(15) 0.11136(18) 0.0345(6) Uani 1 1 d .
H7' H 0.7824 0.2270 0.0673 0.041 Uiso 1 1 calc R
C8' C 0.63567(17) 0.25191(14) 0.09910(18) 0.0321(6) Uani 1 1 d .
H8' H 0.6284 0.2491 0.0460 0.039 Uiso 1 1 calc R
C9' C 0.55978(16) 0.27007(14) 0.17907(17) 0.0289(5) Uani 1 1 d .
C10' C 0.46051(16) 0.28796(14) 0.19586(17) 0.0290(5) Uani 1 1 d .
C11' C 0.39062(16) 0.32898(14) 0.26213(17) 0.0287(5) Uani 1 1 d .
C12' C 0.29004(16) 0.35240(15) 0.27943(17) 0.0319(5) Uani 1 1 d .
H12' H 0.2555 0.3374 0.2520 0.038 Uiso 1 1 calc R
C13' C 0.25156(17) 0.39991(16) 0.34187(18) 0.0339(6) Uani 1 1 d .
H13' H 0.1864 0.4254 0.3634 0.041 Uiso 1 1 calc R
C14' C 0.32546(16) 0.40486(14) 0.36926(17) 0.0294(5) Uani 1 1 d .
C15' C 0.32095(16) 0.43765(14) 0.43864(17) 0.0288(5) Uani 1 1 d .
C16' C 0.39760(16) 0.42171(14) 0.46903(17) 0.0289(5) Uani 1 1 d .
C17' C 0.39935(17) 0.42980(14) 0.55242(17) 0.0297(5) Uani 1 1 d .
H17' H 0.3487 0.4569 0.5956 0.036 Uiso 1 1 calc R
C18' C 0.48747(17) 0.39114(14) 0.55725(17) 0.0310(5) Uani 1 1 d .
H18' H 0.5096 0.3845 0.6052 0.037 Uiso 1 1 calc R
C19' C 0.54012(16) 0.36254(14) 0.47553(17) 0.0295(5) Uani 1 1 d .
N21' N 0.65860(13) 0.31454(12) 0.35099(14) 0.0316(5) Uani 1 1 d .
H21' H 0.6227 0.3553 0.3091 0.038 Uiso 1 1 d R
N22' N 0.60329(13) 0.27002(11) 0.23833(14) 0.0284(4) Uani 1 1 d .
H22' H 0.5716 0.2394 0.3093 0.034 Uiso 1 1 d R
N23' N 0.40853(13) 0.36144(11) 0.31872(13) 0.0291(4) Uani 1 1 d .
H23' H 0.4670 0.3539 0.3327 0.035 Uiso 1 1 d R
N24' N 0.48557(13) 0.38215(12) 0.42291(14) 0.0309(5) Uani 1 1 d .
C25' C 0.86713(17) 0.19386(15) 0.20221(19) 0.0360(6) Uani 1 1 d .
C26' C 0.94795(18) 0.23860(17) 0.1692(2) 0.0398(6) Uani 1 1 d .
C27' C 1.04101(19) 0.2009(2) 0.1325(2) 0.0507(7) Uani 1 1 d .
C28' C 1.0558(2) 0.1160(2) 0.1247(3) 0.0605(9) Uani 1 1 d .
C29' C 0.9786(2) 0.0695(2) 0.1549(3) 0.0617(9) Uani 1 1 d .
C30' C 0.8872(2) 0.10852(18) 0.1924(2) 0.0502(8) Uani 1 1 d .
C31' C 0.42884(16) 0.26058(14) 0.13694(17) 0.0299(5) Uani 1 1 d .
C32' C 0.45343(16) 0.17162(15) 0.13458(17) 0.0313(5) Uani 1 1 d .
H32' H 0.4892 0.1298 0.1712 0.038 Uiso 1 1 calc R
C33' C 0.42697(17) 0.14252(15) 0.08007(18) 0.0332(6) Uani 1 1 d .
H33' H 0.4452 0.0818 0.0787 0.040 Uiso 1 1 calc R
C34' C 0.37353(16) 0.20317(15) 0.02763(17) 0.0300(5) Uani 1 1 d .
C35' C 0.34631(17) 0.29179(15) 0.03096(17) 0.0319(5) Uani 1 1 d .
H35' H 0.3082 0.3328 -0.0035 0.038 Uiso 1 1 calc R
C36' C 0.37436(17) 0.31990(15) 0.08366(17) 0.0313(5) Uani 1 1 d .
H36' H 0.3566 0.3809 0.0842 0.038 Uiso 1 1 calc R
O37' O 0.34444(12) 0.18177(10) -0.02956(12) 0.0370(4) Uani 1 1 d .
C38' C 0.36360(19) 0.08897(15) -0.02637(19) 0.0388(6) Uani 1 1 d .
H38D H 0.4334 0.0723 -0.0508 0.058 Uiso 1 1 calc R
H38E H 0.3346 0.0806 -0.0649 0.058 Uiso 1 1 calc R
H38F H 0.3359 0.0504 0.0387 0.058 Uiso 1 1 calc R
C39' C 0.22907(16) 0.49212(15) 0.47917(17) 0.0305(5) Uani 1 1 d .
C40' C 0.22620(17) 0.58556(15) 0.45087(18) 0.0333(6) Uani 1 1 d .
C41' C 0.14132(18) 0.64123(15) 0.47586(19) 0.0370(6) Uani 1 1 d .
C42' C 0.05723(18) 0.60298(17) 0.5328(2) 0.0403(6) Uani 1 1 d .
C43' C 0.05757(17) 0.51057(18) 0.56507(19) 0.0385(6) Uani 1 1 d .
C44' C 0.14306(17) 0.45645(15) 0.53746(17) 0.0327(5) Uani 1 1 d .
F1' F 0.93521(11) 0.32377(10) 0.16971(13) 0.0540(4) Uani 1 1 d .
F2' F 1.11502(11) 0.24772(13) 0.10061(15) 0.0722(6) Uani 1 1 d .
F3' F 1.14549(12) 0.07765(15) 0.08932(18) 0.0917(7) Uani 1 1 d .
F4' F 0.99326(14) -0.01344(13) 0.14763(19) 0.1005(8) Uani 1 1 d .
F5' F 0.81414(12) 0.05849(10) 0.22372(14) 0.0640(5) Uani 1 1 d .
F6' F 0.30699(10) 0.62552(9) 0.39244(10) 0.0396(4) Uani 1 1 d .
F7' F 0.14047(11) 0.73198(9) 0.44239(12) 0.0513(4) Uani 1 1 d .
F8' F -0.02633(10) 0.65643(10) 0.55543(12) 0.0545(4) Uani 1 1 d .
F9' F -0.02513(10) 0.47317(11) 0.62186(11) 0.0498(4) Uani 1 1 d .
F10' F 0.13934(10) 0.36615(9) 0.56720(10) 0.0407(4) Uani 1 1 d .

loop_
_atom_site_aniso_label
_atom_site_aniso_U_11
_atom_site_aniso_U_22
_atom_site_aniso_U_33
_atom_site_aniso_U_23
_atom_site_aniso_U_13
_atom_site_aniso_U_12
C1 0.0339(14) 0.0219(10) 0.0367(14) -0.0096(10) -0.0120(11) -0.0049(9)
C2 0.0364(14) 0.0254(11) 0.0399(15) -0.0125(10) -0.0155(12) -0.0053(10)
C3 0.0339(14) 0.0328(12) 0.0379(15) -0.0113(11) -0.0158(11) -0.0070(10)
C4 0.0265(13) 0.0290(11) 0.0344(14) -0.0104(10) -0.0099(11) -0.0045(9)
C5 0.0245(12) 0.0318(12) 0.0402(15) -0.0175(11) -0.0116(11) -0.0008(9)
C6 0.0252(12) 0.0282(11) 0.0345(14) -0.0121(10) -0.0103(11) -0.0008(9)
C7 0.0269(13) 0.0309(12) 0.0397(15) -0.0156(11) -0.0119(11) 0.0011(10)
C8 0.0306(13) 0.0288(11) 0.0395(15) -0.0192(11) -0.0113(11) 0.0018(10)
C9 0.0275(12) 0.0267(11) 0.0309(13) -0.0119(10) -0.0083(10) -0.0028(9)
C10 0.0283(12) 0.0265(11) 0.0297(13) -0.0107(10) -0.0102(10) -0.0039(9)
C11 0.0275(12) 0.0234(10) 0.0293(13) -0.0098(9) -0.0095(10) -0.0028(9)
C12 0.0306(13) 0.0296(11) 0.0344(14) -0.0132(10) -0.0116(11) -0.0043(10)
C13 0.0283(13) 0.0298(11) 0.0382(14) -0.0126(11) -0.0141(11) -0.0024(9)
C14 0.0245(12) 0.0277(11) 0.0296(13) -0.0097(10) -0.0080(10) -0.0035(9)
C15 0.0259(12) 0.0268(11) 0.0315(13) -0.0117(10) -0.0104(10) -0.0001(9)
C16 0.0297(13) 0.0248(11) 0.0314(14) -0.0085(10) -0.0112(11) -0.0020(9)
C17 0.0318(13) 0.0258(11) 0.0421(15) -0.0167(11) -0.0158(11) 0.0042(9)
C18 0.0381(14) 0.0222(11) 0.0456(16) -0.0170(11) -0.0184(12) 0.0030(10)
C19 0.0313(13) 0.0228(10) 0.0366(14) -0.0116(10) -0.0129(11) -0.0036(9)
N21 0.0274(11) 0.0285(10) 0.0384(12) -0.0139(9) -0.0111(9) -0.0012(8)
N22 0.0283(11) 0.0256(9) 0.0394(12) -0.0153(9) -0.0132(9) -0.0001(8)
N23 0.0292(11) 0.0274(9) 0.0310(11) -0.0149(8) -0.0120(9) 0.0008(8)
N24 0.0284(11) 0.0275(9) 0.0388(12) -0.0180(9) -0.0113(9) -0.0002(8)
C25 0.0307(13) 0.0318(12) 0.0422(15) -0.0211(11) -0.0161(12) 0.0024(10)
C26 0.0339(14) 0.0336(12) 0.0431(16) -0.0220(12) -0.0136(12) 0.0011(10)
C27 0.0470(17) 0.0400(14) 0.0447(17) -0.0246(13) -0.0235(14) 0.0108(12)
C28 0.0324(15) 0.0575(17) 0.064(2) -0.0378(16) -0.0287(14) 0.0134(13)
C29 0.0280(14) 0.0581(17) 0.0547(19) -0.0344(15) -0.0119(13) -0.0035(12)
C30 0.0320(14) 0.0423(14) 0.0428(16) -0.0200(13) -0.0135(12) -0.0040(11)
C31 0.0288(12) 0.0247(11) 0.0310(13) -0.0124(10) -0.0117(10) -0.0008(9)
C32 0.0304(13) 0.0259(11) 0.0314(14) -0.0122(10) -0.0114(11) 0.0016(9)
C33 0.0311(13) 0.0257(11) 0.0352(14) -0.0121(10) -0.0117(11) -0.0025(9)
C34 0.0359(14) 0.0238(11) 0.0350(14) -0.0140(10) -0.0168(11) 0.0025(10)
C35 0.0322(13) 0.0288(11) 0.0322(14) -0.0145(10) -0.0086(11) -0.0011(10)
C36 0.0302(13) 0.0324(12) 0.0364(15) -0.0130(11) -0.0112(11) -0.0029(10)
O37 0.0422(10) 0.0276(8) 0.0378(10) -0.0186(7) -0.0116(8) -0.0012(7)
C38 0.0456(16) 0.0306(12) 0.0364(15) -0.0186(11) -0.0086(12) 0.0006(11)
C39 0.0300(13) 0.0300(11) 0.0332(14) -0.0168(10) -0.0132(11) 0.0005(9)
C40 0.0331(14) 0.0373(13) 0.0400(15) -0.0149(12) -0.0146(12) -0.0028(11)
C41 0.0432(16) 0.0431(14) 0.0508(18) -0.0216(13) -0.0282(14) 0.0134(12)
C42 0.0313(15) 0.0624(18) 0.069(2) -0.0413(17) -0.0239(15) 0.0125(13)
C43 0.0301(15) 0.0540(16) 0.0596(19) -0.0310(15) -0.0047(14) -0.0104(12)
C44 0.0334(14) 0.0313(12) 0.0476(17) -0.0168(12) -0.0085(12) -0.0034(10)
F1 0.0444(9) 0.0350(7) 0.0473(9) -0.0146(7) -0.0151(7) -0.0064(6)
F2 0.0719(12) 0.0503(9) 0.0655(12) -0.0216(9) -0.0447(10) 0.0134(8)
F3 0.0497(11) 0.0840(12) 0.0939(14) -0.0499(11) -0.0490(10) 0.0172(9)
F4 0.0319(9) 0.0914(12) 0.0764(13) -0.0422(11) -0.0165(9) -0.0124(8)
F5 0.0406(9) 0.0581(9) 0.0513(10) -0.0111(8) -0.0150(8) -0.0196(7)
F6 0.0460(9) 0.0392(8) 0.0483(10) -0.0028(7) -0.0137(8) -0.0032(7)
F7 0.0660(12) 0.0602(10) 0.0732(13) -0.0173(10) -0.0413(10) 0.0289(9)
F8 0.0304(9) 0.1004(14) 0.0978(15) -0.0580(12) -0.0275(10) 0.0188(9)
F9 0.0350(10) 0.0730(11) 0.1011(16) -0.0406(11) 0.0075(10) -0.0206(8)
F10 0.0510(10) 0.0336(8) 0.0623(11) -0.0067(8) -0.0053(8) -0.0057(7)
C1' 0.0295(13) 0.0289(11) 0.0413(15) -0.0163(11) -0.0143(11) -0.0015(10)
C2' 0.0312(13) 0.0318(12) 0.0488(16) -0.0143(11) -0.0201(12) -0.0016(10)
C3' 0.0274(13) 0.0300(12) 0.0523(17) -0.0165(12) -0.0158(12) 0.0027(10)
C4' 0.0263(13) 0.0272(11) 0.0425(15) -0.0173(11) -0.0120(11) 0.0023(9)
C5' 0.0258(13) 0.0269(11) 0.0480(16) -0.0168(11) -0.0142(12) 0.0007(9)
C6' 0.0251(12) 0.0238(11) 0.0405(15) -0.0154(10) -0.0072(11) -0.0011(9)
C7' 0.0303(13) 0.0304(12) 0.0414(15) -0.0187(11) -0.0059(11) -0.0020(10)
C8' 0.0324(14) 0.0279(11) 0.0383(15) -0.0164(11) -0.0111(11) -0.0005(10)
C9' 0.0312(13) 0.0237(11) 0.0364(14) -0.0136(10) -0.0135(11) -0.0018(9)
C10' 0.0309(13) 0.0238(11) 0.0347(14) -0.0123(10) -0.0132(11) 0.0000(9)
C11' 0.0319(13) 0.0235(10) 0.0327(14) -0.0106(10) -0.0123(11) -0.0028(9)
C12' 0.0274(13) 0.0338(12) 0.0407(15) -0.0171(11) -0.0154(11) 0.0004(10)
C13' 0.0254(13) 0.0386(13) 0.0404(15) -0.0185(11) -0.0118(11) 0.0017(10)
C14' 0.0238(12) 0.0285(11) 0.0355(14) -0.0153(10) -0.0090(10) 0.0029(9)
C15' 0.0242(12) 0.0269(11) 0.0354(14) -0.0122(10) -0.0095(10) -0.0016(9)
C16' 0.0276(13) 0.0257(11) 0.0338(14) -0.0128(10) -0.0090(11) -0.0022(9)
C17' 0.0287(13) 0.0279(11) 0.0333(14) -0.0142(10) -0.0075(11) -0.0036(9)
C18' 0.0319(13) 0.0323(12) 0.0313(14) -0.0109(10) -0.0122(11) -0.0049(10)
C19' 0.0291(13) 0.0251(11) 0.0356(14) -0.0121(10) -0.0110(11) -0.0024(9)
N21' 0.0285(11) 0.0314(10) 0.0390(12) -0.0171(9) -0.0146(9) 0.0035(8)
N22' 0.0228(10) 0.0262(9) 0.0350(12) -0.0132(8) -0.0072(9) -0.0011(7)
N23' 0.0272(10) 0.0268(9) 0.0355(12) -0.0145(9) -0.0112(9) 0.0004(8)
N24' 0.0257(10) 0.0332(10) 0.0378(12) -0.0176(9) -0.0117(9) 0.0008(8)
C25' 0.0287(13) 0.0343(13) 0.0462(16) -0.0201(12) -0.0119(12) 0.0035(10)
C26' 0.0319(14) 0.0429(14) 0.0502(17) -0.0223(13) -0.0168(13) 0.0021(11)
C27' 0.0280(15) 0.0662(19) 0.060(2) -0.0298(16) -0.0108(14) -0.0015(13)
C28' 0.0289(16) 0.072(2) 0.080(2) -0.0444(19) -0.0108(16) 0.0120(14)
C29' 0.0482(19) 0.0500(17) 0.092(3) -0.0470(18) -0.0203(18) 0.0149(14)
C30' 0.0384(16) 0.0424(15) 0.071(2) -0.0296(15) -0.0142(15) 0.0016(12)
C31' 0.0296(13) 0.0302(11) 0.0329(14) -0.0158(10) -0.0101(11) -0.0014(10)
C32' 0.0326(13) 0.0310(12) 0.0347(14) -0.0133(11) -0.0154(11) -0.0003(10)
C33' 0.0342(14) 0.0269(11) 0.0417(15) -0.0156(11) -0.0145(12) 0.0002(10)
C34' 0.0297(13) 0.0339(12) 0.0296(13) -0.0121(10) -0.0093(11) -0.0080(10)
C35' 0.0312(13) 0.0316(12) 0.0343(14) -0.0115(11) -0.0138(11) -0.0008(10)
C36' 0.0316(13) 0.0268(11) 0.0352(14) -0.0131(10) -0.0100(11) -0.0014(9)
O37' 0.0465(11) 0.0335(9) 0.0398(10) -0.0155(8) -0.0205(9) -0.0040(7)
C38' 0.0498(16) 0.0342(12) 0.0402(16) -0.0175(11) -0.0166(13) -0.0079(11)
C39' 0.0250(12) 0.0350(12) 0.0324(14) -0.0170(11) -0.0093(11) 0.0032(10)
C40' 0.0299(13) 0.0354(12) 0.0370(15) -0.0178(11) -0.0105(11) -0.0003(10)
C41' 0.0379(15) 0.0340(13) 0.0467(16) -0.0187(12) -0.0213(13) 0.0040(11)
C42' 0.0278(14) 0.0493(15) 0.0535(18) -0.0323(14) -0.0179(13) 0.0109(11)
C43' 0.0225(13) 0.0564(16) 0.0395(16) -0.0232(13) -0.0071(11) -0.0038(11)
C44' 0.0303(13) 0.0345(12) 0.0334(14) -0.0124(11) -0.0117(11) -0.0011(10)
F1' 0.0369(9) 0.0457(8) 0.0852(13) -0.0295(9) -0.0203(9) -0.0032(7)
F2' 0.0272(9) 0.0956(13) 0.0982(15) -0.0465(12) -0.0120(9) -0.0082(9)
F3' 0.0315(10) 0.1095(16) 0.138(2) -0.0810(15) -0.0129(11) 0.0209(10)
F4' 0.0627(13) 0.0693(12) 0.174(2) -0.0834(15) -0.0243(14) 0.0226(10)
F5' 0.0434(10) 0.0422(8) 0.1084(15) -0.0404(10) -0.0180(10) 0.0012(7)
F6' 0.0328(8) 0.0349(7) 0.0487(9) -0.0166(7) -0.0093(7) -0.0040(6)
F7' 0.0472(9) 0.0341(8) 0.0782(12) -0.0271(8) -0.0283(9) 0.0111(7)
F8' 0.0312(8) 0.0631(10) 0.0767(12) -0.0432(9) -0.0194(8) 0.0158(7)
F9' 0.0263(8) 0.0662(10) 0.0557(10) -0.0276(8) -0.0065(7) -0.0048(7)
F10' 0.0352(8) 0.0387(7) 0.0451(9) -0.0137(7) -0.0102(7) -0.0062(6)

loop_
_atom_type_symbol
_atom_type_description
_atom_type_scat_dispersion_real
_atom_type_scat_dispersion_imag
_atom_type_scat_source
C C 0.0033 0.0016 'International Tables Vol C Tables 4.2.6.8 and 6.1.1.4'
H H 0.0000 0.0000 'International Tables Vol C Tables 4.2.6.8 and 6.1.1.4'
F F 0.0171 0.0103 'International Tables Vol C Tables 4.2.6.8 and 6.1.1.4'
N N 0.0061 0.0033 'International Tables Vol C Tables 4.2.6.8 and 6.1.1.4'
O O 0.0106 0.0060 'International Tables Vol C Tables 4.2.6.8 and 6.1.1.4'

loop_
_geom_angle_atom_site_label_1
_geom_angle_atom_site_label_2
_geom_angle_atom_site_label_3
_geom_angle
N21 C1 C19 115.6(2)
N21 C1 C2 110.2(2)
C19 C1 C2 133.6(2)
C3 C2 C1 106.4(2)
C3 C2 H2 126.8
C1 C2 H2 126.8
C2 C3 C4 106.9(2)
C2 C3 H3 126.5
C4 C3 H3 126.5
N21 C4 C5 119.5(2)
N21 C4 C3 109.08(19)
C5 C4 C3 131.0(2)
C6 C5 C4 123.3(2)
C6 C5 C25 118.31(18)
C4 C5 C25 118.4(2)
N22 C6 C5 123.43(19)
N22 C6 C7 106.46(19)
C5 C6 C7 130.1(2)
C8 C7 C6 108.2(2)
C8 C7 H7 125.9
C6 C7 H7 125.9
C7 C8 C9 108.83(19)
C7 C8 H8 125.6
C9 C8 H8 125.6
N22 C9 C10 126.97(19)
N22 C9 C8 105.4(2)
C10 C9 C8 127.59(19)
C11 C10 C9 126.36(19)
C11 C10 C31 116.7(2)
C9 C10 C31 116.94(18)
N23 C11 C10 124.9(2)
N23 C11 C12 106.06(18)
C10 C11 C12 129.1(2)
C13 C12 C11 109.5(2)
C13 C12 H12 125.2
C11 C12 H12 125.2
C12 C13 C14 108.4(2)
C12 C13 H13 125.8
C14 C13 H13 125.8
C15 C14 N23 124.6(2)
C15 C14 C13 128.7(2)
N23 C14 C13 106.37(18)
C14 C15 C16 123.3(2)
C14 C15 C39 119.6(2)
C16 C15 C39 117.09(18)
N24 C16 C15 120.79(19)
N24 C16 C17 105.4(2)
C15 C16 C17 133.6(2)
C18 C17 C16 108.2(2)
C18 C17 H17 125.9
C16 C17 H17 125.9
C17 C18 C19 107.9(2)
C17 C18 H18 126.0
C19 C18 H18 126.0
N24 C19 C18 106.0(2)
N24 C19 C1 115.01(19)
C18 C19 C1 137.2(2)
C1 N21 C4 107.24(19)
C6 N22 C9 111.03(18)
C6 N22 H22 117.3
C9 N22 H22 131.5
C11 N23 C14 109.66(18)
C11 N23 H23 123.2
C14 N23 H23 112.0
C16 N24 C19 112.27(18)
C16 N24 H24 123.2
C19 N24 H24 124.3
C30 C25 C26 116.1(2)
C30 C25 C5 122.0(2)
C26 C25 C5 121.9(2)
F1 C26 C27 117.7(2)
F1 C26 C25 120.0(2)
C27 C26 C25 122.3(2)
F2 C27 C28 120.0(2)
F2 C27 C26 120.2(3)
C28 C27 C26 119.8(3)
F3 C28 C27 120.1(3)
F3 C28 C29 120.1(3)
C27 C28 C29 119.8(2)
F4 C29 C28 120.3(2)
F4 C29 C30 120.3(3)
C28 C29 C30 119.4(3)
F5 C30 C25 120.1(2)
F5 C30 C29 117.3(2)
C25 C30 C29 122.6(2)
C32 C31 C36 117.6(2)
C32 C31 C10 121.8(2)
C36 C31 C10 120.6(2)
C33 C32 C31 121.1(2)
C33 C32 H32 119.5
C31 C32 H32 119.5
C32 C33 C34 120.5(2)
C32 C33 H33 119.7
C34 C33 H33 119.7
O37 C34 C35 124.3(2)
O37 C34 C33 116.0(2)
C35 C34 C33 119.7(2)
C36 C35 C34 119.1(2)
C36 C35 H35 120.5
C34 C35 H35 120.5
C35 C36 C31 122.0(2)
C35 C36 H36 119.0
C31 C36 H36 119.0
C34 O37 C38 117.29(18)
O37 C38 H38A 109.5
O37 C38 H38B 109.5
H38A C38 H38B 109.5
O37 C38 H38C 109.5
H38A C38 H38C 109.5
H38B C38 H38C 109.5
C44 C39 C40 115.5(2)
C44 C39 C15 122.5(2)
C40 C39 C15 121.9(2)
F6 C40 C41 117.9(2)
F6 C40 C39 119.3(2)
C41 C40 C39 122.8(2)
F7 C41 C42 119.9(2)
F7 C41 C40 120.7(3)
C42 C41 C40 119.3(2)
F8 C42 C43 119.5(3)
F8 C42 C41 120.6(3)
C43 C42 C41 119.9(2)
F9 C43 C42 120.1(2)
F9 C43 C44 120.1(3)
C42 C43 C44 119.7(3)
F10 C44 C39 119.6(2)
F10 C44 C43 117.6(2)
C39 C44 C43 122.7(2)
N21' C1' C2' 105.7(2)
N21' C1' C19' 114.6(2)
C2' C1' C19' 138.8(2)
C3' C2' C1' 107.5(2)
C3' C2' H2' 126.3
C1' C2' H2' 126.3
C2' C3' C4' 108.9(2)
C2' C3' H3' 125.6
C4' C3' H3' 125.6
N21' C4' C3' 105.3(2)
N21' C4' C5' 119.6(2)
C3' C4' C5' 134.7(2)
C6' C5' C4' 122.3(2)
C6' C5' C25' 117.8(2)
C4' C5' C25' 119.9(2)
C5' C6' N22' 124.8(2)
C5' C6' C7' 129.8(2)
N22' C6' C7' 105.3(2)
C8' C7' C6' 109.9(2)
C8' C7' H7' 125.0
C6' C7' H7' 125.0
C7' C8' C9' 108.4(2)
C7' C8' H8' 125.8
C9' C8' H8' 125.8
N22' C9' C10' 125.7(2)
N22' C9' C8' 106.5(2)
C10' C9' C8' 127.8(2)
C9' C10' C11' 125.8(2)
C9' C10' C31' 115.50(19)
C11' C10' C31' 118.7(2)
N23' C11' C10' 125.8(2)
N23' C11' C12' 105.65(19)
C10' C11' C12' 128.4(2)
C13' C12' C11' 108.8(2)
C13' C12' H12' 125.6
C11' C12' H12' 125.6
C12' C13' C14' 108.4(2)
C12' C13' H13' 125.8
C14' C13' H13' 125.8
N23' C14' C15' 123.2(2)
N23' C14' C13' 105.98(19)
C15' C14' C13' 130.6(2)
C16' C15' C14' 122.90(19)
C16' C15' C39' 120.6(2)
C14' C15' C39' 116.5(2)
N24' C16' C15' 119.9(2)
N24' C16' C17' 109.2(2)
C15' C16' C17' 130.4(2)
C18' C17' C16' 106.9(2)
C18' C17' H17' 126.5
C16' C17' H17' 126.5
C17' C18' C19' 106.3(2)
C17' C18' H18' 126.8
C19' C18' H18' 126.8
N24' C19' C1' 114.6(2)
N24' C19' C18' 110.69(19)
C1' C19' C18' 134.8(2)
C4' N21' C1' 112.5(2)
C4' N21' H21' 126.1
C1' N21' H21' 121.1
C9' N22' C6' 109.69(19)
C9' N22' H22' 118.5
C6' N22' H22' 115.1
C11' N23' C14' 111.04(19)
C11' N23' H23' 131.4
C14' N23' H23' 117.2
C19' N24' C16' 106.79(19)
C30' C25' C26' 114.6(2)
C30' C25' C5' 122.5(2)
C26' C25' C5' 122.8(2)
F1' C26' C27' 117.6(2)
F1' C26' C25' 118.8(2)
C27' C26' C25' 123.5(2)
F2' C27' C26' 120.6(3)
F2' C27' C28' 120.5(2)
C26' C27' C28' 118.9(3)
F3' C28' C29' 119.9(3)
F3' C28' C27' 120.1(3)
C29' C28' C27' 120.0(2)
F4' C29' C30' 120.6(3)
F4' C29' C28' 119.9(3)
C30' C29' C28' 119.5(3)
F5' C30' C29' 117.0(2)
F5' C30' C25' 119.5(2)
C29' C30' C25' 123.5(3)
C32' C31' C36' 117.7(2)
C32' C31' C10' 119.1(2)
C36' C31' C10' 123.24(19)
C33' C32' C31' 121.7(2)
C33' C32' H32' 119.2
C31' C32' H32' 119.2
C32' C33' C34' 119.2(2)
C32' C33' H33' 120.4
C34' C33' H33' 120.4
O37' C34' C33' 124.0(2)
O37' C34' C35' 116.1(2)
C33' C34' C35' 119.9(2)
C36' C35' C34' 120.2(2)
C36' C35' H35' 119.9
C34' C35' H35' 119.9
C35' C36' C31' 121.3(2)
C35' C36' H36' 119.3
C31' C36' H36' 119.3
C34' O37' C38' 116.55(18)
O37' C38' H38D 109.5
O37' C38' H38E 109.5
H38D C38' H38E 109.5
O37' C38' H38F 109.5
H38D C38' H38F 109.5
H38E C38' H38F 109.5
C44' C39' C40' 116.5(2)
C44' C39' C15' 124.1(2)
C40' C39' C15' 119.2(2)
F6' C40' C41' 117.6(2)
F6' C40' C39' 119.90(19)
C41' C40' C39' 122.4(2)
F7' C41' C42' 120.1(2)
F7' C41' C40' 120.7(2)
C42' C41' C40' 119.1(2)
F8' C42' C41' 119.8(2)
F8' C42' C43' 120.0(2)
C41' C42' C43' 120.2(2)
F9' C43' C42' 120.0(2)
F9' C43' C44' 120.4(2)
C42' C43' C44' 119.5(2)
F10' C44' C39' 120.21(19)
F10' C44' C43' 117.6(2)
C39' C44' C43' 122.2(2)

loop_
_geom_bond_atom_site_label_1
_geom_bond_atom_site_label_2
_geom_bond_distance
C1 N21 1.352(3)
C1 C19 1.420(3)
C1 C2 1.438(3)
C2 C3 1.360(3)
C2 H2 0.9500
C3 C4 1.446(3)
C3 H3 0.9500
C4 N21 1.365(3)
C4 C5 1.404(3)
C5 C6 1.406(3)
C5 C25 1.492(3)
C6 N22 1.373(3)
C6 C7 1.421(3)
C7 C8 1.358(3)
C7 H7 0.9500
C8 C9 1.434(3)
C8 H8 0.9500
C9 N22 1.375(3)
C9 C10 1.413(3)
C10 C11 1.408(3)
C10 C31 1.503(3)
C11 N23 1.398(3)
C11 C12 1.419(3)
C12 C13 1.370(3)
C12 H12 0.9500
C13 C14 1.421(3)
C13 H13 0.9500
C14 C15 1.400(3)
C14 N23 1.407(3)
C15 C16 1.417(3)
C15 C39 1.479(3)
C16 N24 1.362(3)
C16 C17 1.421(3)
C17 C18 1.389(3)
C17 H17 0.9500
C18 C19 1.407(3)
C18 H18 0.9500
C19 N24 1.368(3)
N22 H22 0.9264
N23 H23 0.9492
N24 H24 0.9334
C25 C30 1.383(3)
C25 C26 1.385(3)
C26 F1 1.347(3)
C26 C27 1.381(4)
C27 F2 1.348(3)
C27 C28 1.372(4)
C28 F3 1.340(3)
C28 C29 1.370(4)
C29 F4 1.340(3)
C29 C30 1.387(4)
C30 F5 1.346(3)
C31 C32 1.395(3)
C31 C36 1.397(3)
C32 C33 1.380(3)
C32 H32 0.9500
C33 C34 1.391(3)
C33 H33 0.9500
C34 O37 1.379(3)
C34 C35 1.389(3)
C35 C36 1.392(3)
C35 H35 0.9500
C36 H36 0.9500
O37 C38 1.432(3)
C38 H38A 0.9800
C38 H38B 0.9800
C38 H38C 0.9800
C39 C44 1.384(3)
C39 C40 1.392(3)
C40 F6 1.339(3)
C40 C41 1.382(3)
C41 F7 1.335(3)
C41 C42 1.375(4)
C42 F8 1.338(3)
C42 C43 1.367(4)
C43 F9 1.341(3)
C43 C44 1.384(4)
C44 F10 1.339(3)
C1' N21' 1.368(3)
C1' C2' 1.418(3)
C1' C19' 1.418(3)
C2' C3' 1.385(3)
C2' H2' 0.9500
C3' C4' 1.413(3)
C3' H3' 0.9500
C4' N21' 1.360(3)
C4' C5' 1.417(3)
C5' C6' 1.395(3)
C5' C25' 1.480(3)
C6' N22' 1.405(3)
C6' C7' 1.424(3)
C7' C8' 1.361(3)
C7' H7' 0.9500
C8' C9' 1.420(3)
C8' H8' 0.9500
C9' N22' 1.402(3)
C9' C10' 1.406(3)
C10' C11' 1.411(3)
C10' C31' 1.491(3)
C11' N23' 1.376(3)
C11' C12' 1.426(3)
C12' C13' 1.364(3)
C12' H12' 0.9500
C13' C14' 1.420(3)
C13' H13' 0.9500
C14' N23' 1.383(3)
C14' C15' 1.407(3)
C15' C16' 1.401(3)
C15' C39' 1.495(3)
C16' N24' 1.372(3)
C16' C17' 1.447(3)
C17' C18' 1.364(3)
C17' H17' 0.9500
C18' C19' 1.435(3)
C18' H18' 0.9500
C19' N24' 1.355(3)
N21' H21' 1.0036
N22' H22' 1.0264
N23' H23' 0.9891
C25' C30' 1.384(3)
C25' C26' 1.394(4)
C26' F1' 1.335(3)
C26' C27' 1.377(3)
C27' F2' 1.329(3)
C27' C28' 1.372(4)
C28' F3' 1.338(3)
C28' C29' 1.373(4)
C29' F4' 1.337(3)
C29' C30' 1.368(4)
C30' F5' 1.352(3)
C31' C32' 1.394(3)
C31' C36' 1.402(3)
C32' C33' 1.389(3)
C32' H32' 0.9500
C33' C34' 1.389(3)
C33' H33' 0.9500
C34' O37' 1.379(3)
C34' C35' 1.394(3)
C35' C36' 1.368(3)
C35' H35' 0.9500
C36' H36' 0.9500
O37' C38' 1.429(3)
C38' H38D 0.9800
C38' H38E 0.9800
C38' H38F 0.9800
C39' C44' 1.376(3)
C39' C40' 1.386(3)
C40' F6' 1.344(3)
C40' C41' 1.383(3)
C41' F7' 1.345(3)
C41' C42' 1.368(4)
C42' F8' 1.346(3)
C42' C43' 1.371(4)
C43' F9' 1.345(3)
C43' C44' 1.383(3)
C44' F10' 1.349(3)

loop_
_platon_squeeze_void_nr
_platon_squeeze_void_average_x
_platon_squeeze_void_average_y
_platon_squeeze_void_average_z
_platon_squeeze_void_volume
_platon_squeeze_void_count_electrons
_platon_squeeze_void_content
1 0.500 0.500 0.000 477 73 ' '
2 0.319 0.369 0.595 7 1 ' '
3 0.500 0.000 0.500 12 1 ' '
4 0.680 0.631 0.405 7 1 ' '
